data_7010267
loop_
_publ_author_name
'Tulloch, Arran A. D.'
'Danopoulos, Andreas A.'
'Winston, Scott'
'Kleinhenz, Sven'
'Eastham, Graham'

_publ_section_title
;
 N-Functionalised heterocyclic carbene complexes of silver
;
_journal_issue 24
_journal_name_full 'Journal of the Chemical Society, Dalton Transactions'
_journal_page_first 4499
_journal_paper_doi 10.1039/b007504n
_journal_year 2000
_chemical_formula_moiety 'C34 H50 Ag1 Br0.65 Cl7.35 N4 O2'
_chemical_formula_sum 'C18 H25 Ag Br0.08 Cl0.92 N3 O'
_chemical_formula_weight 446.34
_chemical_name_common 00skl035
_chemical_name_systematic
;
3-mesityl-1-(N,N-diethylacetamido) imidazol-2-ylidene 
silver bromide
;
_space_group_IT_number 15
_symmetry_cell_setting monoclinic
_symmetry_space_group_name_Hall '-C 2yc'
_symmetry_space_group_name_H-M 'C 1 2/c 1'
_atom_sites_solution_hydrogens geom
_atom_sites_solution_primary direct
_atom_sites_solution_secondary difmap
_audit_creation_method SHELXL-97
_cell_angle_alpha 90.00
_cell_angle_beta 125.9000(10)
_cell_angle_gamma 90.00
_cell_formula_units_Z 8
_cell_length_a 26.5398(2)
_cell_length_b 10.44890(10)
_cell_length_c 16.8853(2)
_cell_measurement_reflns_used 20698
_cell_measurement_temperature 150(2)
_cell_measurement_theta_max 30.034
_cell_measurement_theta_min 0.998
_cell_volume 3793.01(8)
_computing_cell_refinement 'Scalepack (Otwinowski & Minor 1997)'
_computing_data_collection 'Collect (Nonius BV, 1997-2000)'
_computing_data_reduction 'Denzo a. Scalepack (Otwinowski & Minor 1997)'
_computing_molecular_graphics 'Ortep-3 for Windows (Farrugia, 1997)'
_computing_publication_material 'PLATON (Spek, 1990)'
_computing_structure_refinement 'SHELXL-97 (Sheldrick, 1997)'
_computing_structure_solution 'SHELXS-97 (Sheldrick, 1990)'
_diffrn_ambient_temperature 150(2)
_diffrn_detector_area_resol_mean '9.091 pixels/mm'
_diffrn_measured_fraction_theta_full 0.997
_diffrn_measured_fraction_theta_max 0.997
_diffrn_measurement_device_type 'Enraf Nonius KappaCCD area detector'
_diffrn_measurement_method '\p and \q scans to fill Ewald sphere'
_diffrn_radiation_monochromator graphite
_diffrn_radiation_source 'fine-focus sealed tube'
_diffrn_radiation_type MoK\a
_diffrn_radiation_wavelength 0.71073
_diffrn_reflns_av_R_equivalents 0.0362
_diffrn_reflns_av_sigmaI/netI 0.0348
_diffrn_reflns_limit_h_max 37
_diffrn_reflns_limit_h_min -37
_diffrn_reflns_limit_k_max 14
_diffrn_reflns_limit_k_min -13
_diffrn_reflns_limit_l_max 23
_diffrn_reflns_limit_l_min -16
_diffrn_reflns_number 21107
_diffrn_reflns_theta_full 30.04
_diffrn_reflns_theta_max 30.04
_diffrn_reflns_theta_min 1.89
_diffrn_standards_decay_% n/a
_diffrn_standards_interval_count n/a
_diffrn_standards_interval_time n/a
_diffrn_standards_number n/a
_exptl_absorpt_coefficient_mu 1.373
_exptl_absorpt_correction_T_max 0.9345
_exptl_absorpt_correction_T_min 0.8205
_exptl_absorpt_correction_type empirical
_exptl_absorpt_process_details
;
SORTAV - multi-scan from symmetry-related measurements (R.H. Blessing, 1995-1997
;
_exptl_crystal_colour colorless
_exptl_crystal_density_diffrn 1.563
_exptl_crystal_density_method 'not measured'
_exptl_crystal_description prism
_exptl_crystal_F_000 1820
_exptl_crystal_size_max 0.15
_exptl_crystal_size_mid 0.15
_exptl_crystal_size_min 0.05
_refine_diff_density_max 1.858
_refine_diff_density_min -1.421
_refine_diff_density_rms 0.208
_refine_ls_extinction_method none
_refine_ls_goodness_of_fit_ref 1.111
_refine_ls_hydrogen_treatment constr
_refine_ls_matrix_type full
_refine_ls_number_parameters 218
_refine_ls_number_reflns 5526
_refine_ls_number_restraints 0
_refine_ls_restrained_S_all 1.111
_refine_ls_R_factor_all 0.0678
_refine_ls_R_factor_gt 0.0542
_refine_ls_shift/su_max 0.001
_refine_ls_shift/su_mean 0.000
_refine_ls_structure_factor_coef Fsqd
_refine_ls_weighting_details 'calc w=1/[\s^2^(Fo^2^)+(0.0912P)^2^+12.1639P] where P=(Fo^2^+2Fc^2^)/3'
_refine_ls_weighting_scheme calc
_refine_ls_wR_factor_gt 0.1574
_refine_ls_wR_factor_ref 0.1690
_reflns_number_gt 4535
_reflns_number_total 5526
_reflns_threshold_expression >2sigma(I)
_cod_data_source_file b007504n.txt
_cod_data_source_block 9b
_cod_original_cell_volume 3793.01(6)
_cod_original_sg_symbol_H-M 'C 2/c'
_cod_database_code 7010267

loop_
_symmetry_equiv_pos_as_xyz
'x, y, z'
'x, -y, z+1/2'
'x+1/2, y+1/2, z'
'x+1/2, -y+1/2, z+1/2'
'-x, -y, -z'
'-x, y, -z-1/2'
'-x+1/2, -y+1/2, -z'
'-x+1/2, y+1/2, -z-1/2'

loop_
_atom_site_label
_atom_site_type_symbol
_atom_site_fract_x
_atom_site_fract_y
_atom_site_fract_z
_atom_site_U_iso_or_equiv
_atom_site_adp_type
_atom_site_occupancy
_atom_site_symmetry_multiplicity
_atom_site_calc_flag
_atom_site_refinement_flags
_atom_site_disorder_assembly
_atom_site_disorder_group
Ag1 Ag 0.081475(13) 0.62725(3) 0.28795(2) 0.03656(13) Uani 1 1 d . . .
O O 0.15358(12) 0.7639(3) 0.1100(2) 0.0373(6) Uani 1 1 d . . .
Br1 Br 0.04467(4) 0.65670(12) 0.38760(7) 0.0479(4) Uani 0.081(4) 1 d P . .
Cl2 Cl 0.04467(4) 0.65670(12) 0.38760(7) 0.0479(4) Uani 0.919(4) 1 d P . .
N1 N 0.12930(14) 0.5441(3) 0.1638(2) 0.0309(6) Uani 1 1 d . . .
N2 N 0.19475(14) 0.4997(3) 0.3147(2) 0.0321(6) Uani 1 1 d . . .
C2 C 0.22977(18) 0.5056(4) 0.4194(3) 0.0342(8) Uani 1 1 d . . .
C3 C 0.07861(17) 0.6032(4) 0.0740(3) 0.0354(8) Uani 1 1 d . . .
H3A H 0.0437 0.6206 0.0784 0.043 Uiso 1 1 calc R . .
H3B H 0.0636 0.5439 0.0186 0.043 Uiso 1 1 calc R . .
C5 C 0.21650(18) 0.4417(4) 0.2662(3) 0.0360(8) Uani 1 1 d . . .
H5 H 0.2533 0.3920 0.2944 0.043 Uiso 1 1 calc R . .
C6 C 0.10016(17) 0.7289(4) 0.0555(3) 0.0371(8) Uani 1 1 d . . .
C7 C 0.2149(2) 0.4233(4) 0.4680(3) 0.0420(9) Uani 1 1 d . . .
C8 C 0.2781(2) 0.5943(4) 0.4682(3) 0.0394(8) Uani 1 1 d . . .
C9 C 0.17492(18) 0.4701(4) 0.1709(3) 0.0376(8) Uani 1 1 d . . .
H9 H 0.1766 0.4441 0.1186 0.045 Uiso 1 1 calc R . .
C11 C 0.3136(2) 0.5964(5) 0.5697(3) 0.0465(10) Uani 1 1 d . . .
H11 H 0.3467 0.6561 0.6048 0.056 Uiso 1 1 calc R . .
C12 C 0.14050(17) 0.5631(3) 0.2516(3) 0.0313(7) Uani 1 1 d . . .
C13 C 0.2523(2) 0.4299(5) 0.5701(3) 0.0493(11) Uani 1 1 d . . .
H13 H 0.2433 0.3751 0.6052 0.059 Uiso 1 1 calc R . .
C14 C 0.3017(2) 0.5130(5) 0.6214(3) 0.0509(12) Uani 1 1 d . . .
C15 C 0.2917(2) 0.6845(4) 0.4139(3) 0.0470(10) Uani 1 1 d . . .
H15A H 0.2619 0.6701 0.3434 0.070 Uiso 1 1 calc R . .
H15B H 0.3340 0.6695 0.4333 0.070 Uiso 1 1 calc R . .
H15C H 0.2881 0.7729 0.4294 0.070 Uiso 1 1 calc R . .
C17 C 0.3427(3) 0.5168(7) 0.7321(4) 0.0716(18) Uani 1 1 d . . .
H17A H 0.3750 0.5820 0.7549 0.107 Uiso 1 1 calc R . .
H17B H 0.3622 0.4330 0.7578 0.107 Uiso 1 1 calc R . .
H17C H 0.3174 0.5381 0.7552 0.107 Uiso 1 1 calc R . .
C18 C 0.1617(2) 0.3308(5) 0.4139(4) 0.0513(11) Uani 1 1 d . . .
H18A H 0.1590 0.2817 0.4608 0.077 Uiso 1 1 calc R . .
H18B H 0.1684 0.2722 0.3756 0.077 Uiso 1 1 calc R . .
H18C H 0.1228 0.3781 0.3700 0.077 Uiso 1 1 calc R . .
N3 N 0.0574(2) 0.7955(7) -0.0232(4) 0.103(3) Uani 1 1 d . . .
C20 C 0.0729(3) 0.9244(12) -0.0429(7) 0.159(6) Uani 1 1 d . . .
H20A H 0.0715 0.9855 0.0006 0.191 Uiso 1 1 calc R . .
H20B H 0.1169 0.9198 -0.0193 0.191 Uiso 1 1 calc R . .
C21 C -0.0239(7) 0.7739(9) -0.0823(8) 0.178(7) Uani 1 1 d . . .
H21A H -0.0345 0.7280 -0.0427 0.214 Uiso 1 1 calc R . .
H21B H -0.0490 0.8527 -0.1118 0.214 Uiso 1 1 calc R . .
C25 C -0.0217(6) 0.7044(6) -0.1407(7) 0.126(4) Uani 1 1 d . . .
H25A H -0.0633 0.6703 -0.1902 0.188 Uiso 1 1 calc R . .
H25B H 0.0072 0.6335 -0.1049 0.188 Uiso 1 1 calc R . .
H25C H -0.0074 0.7552 -0.1728 0.188 Uiso 1 1 calc R . .
C22 C 0.0465(4) 0.9719(12) -0.1179(13) 0.267(12) Uani 1 1 d . . .
H22A H 0.0629 1.0584 -0.1114 0.400 Uiso 1 1 calc R . .
H22B H 0.0022 0.9768 -0.1453 0.400 Uiso 1 1 calc R . .
H22C H 0.0518 0.9212 -0.1614 0.400 Uiso 1 1 calc R . .

loop_
_atom_site_aniso_label
_atom_site_aniso_U_11
_atom_site_aniso_U_22
_atom_site_aniso_U_33
_atom_site_aniso_U_23
_atom_site_aniso_U_13
_atom_site_aniso_U_12
Ag1 0.0402(2) 0.03953(19) 0.0460(2) 0.00605(11) 0.03431(16) 0.00873(11)
O 0.0347(13) 0.0391(14) 0.0372(13) -0.0035(11) 0.0205(11) -0.0069(11)
Br1 0.0355(5) 0.0848(8) 0.0340(5) 0.0016(4) 0.0262(4) 0.0043(4)
Cl2 0.0355(5) 0.0848(8) 0.0340(5) 0.0016(4) 0.0262(4) 0.0043(4)
N1 0.0308(14) 0.0364(15) 0.0314(14) 0.0016(12) 0.0216(12) -0.0002(12)
N2 0.0363(15) 0.0379(15) 0.0333(15) 0.0079(12) 0.0266(13) 0.0108(12)
C2 0.0391(18) 0.0398(18) 0.0332(17) 0.0122(14) 0.0264(16) 0.0179(15)
C3 0.0297(17) 0.046(2) 0.0297(17) 0.0014(14) 0.0171(14) -0.0070(15)
C5 0.0407(19) 0.0399(19) 0.0427(19) 0.0044(15) 0.0329(17) 0.0083(15)
C6 0.0323(17) 0.046(2) 0.0344(18) 0.0034(15) 0.0205(15) -0.0059(15)
C7 0.052(2) 0.045(2) 0.045(2) 0.0158(17) 0.037(2) 0.0220(18)
C8 0.045(2) 0.0396(19) 0.0395(19) 0.0063(16) 0.0281(18) 0.0144(17)
C9 0.042(2) 0.043(2) 0.042(2) -0.0038(16) 0.0323(17) 0.0010(16)
C11 0.055(3) 0.050(2) 0.037(2) 0.0026(18) 0.029(2) 0.017(2)
C12 0.0352(17) 0.0360(17) 0.0338(17) 0.0056(13) 0.0265(15) 0.0056(14)
C13 0.065(3) 0.057(3) 0.045(2) 0.021(2) 0.043(2) 0.031(2)
C14 0.062(3) 0.067(3) 0.0332(19) 0.0146(19) 0.033(2) 0.034(2)
C15 0.050(2) 0.048(2) 0.043(2) 0.0068(18) 0.027(2) 0.0036(19)
C17 0.074(4) 0.106(5) 0.037(2) 0.015(3) 0.035(3) 0.039(3)
C18 0.062(3) 0.051(2) 0.061(3) 0.018(2) 0.047(3) 0.013(2)
N3 0.032(2) 0.128(5) 0.091(4) 0.074(4) 0.004(2) -0.023(3)
C20 0.056(4) 0.201(9) 0.117(6) 0.115(7) -0.007(4) -0.060(5)
C21 0.385(19) 0.105(6) 0.186(10) 0.104(7) 0.246(13) 0.147(10)
C25 0.272(13) 0.049(3) 0.149(8) 0.021(4) 0.175(9) 0.012(5)
C22 0.066(5) 0.144(10) 0.35(2) 0.170(12) -0.012(8) -0.037(6)

loop_
_atom_type_symbol
_atom_type_description
_atom_type_scat_dispersion_real
_atom_type_scat_dispersion_imag
_atom_type_scat_source
C C 0.0033 0.0016 'International Tables Vol C Tables 4.2.6.8 and 6.1.1.4'
H H 0.0000 0.0000 'International Tables Vol C Tables 4.2.6.8 and 6.1.1.4'
Ag Ag -0.8971 1.1015 'International Tables Vol C Tables 4.2.6.8 and 6.1.1.4'
Br Br -0.2901 2.4595 'International Tables Vol C Tables 4.2.6.8 and 6.1.1.4'
N N 0.0061 0.0033 'International Tables Vol C Tables 4.2.6.8 and 6.1.1.4'
O O 0.0106 0.0060 'International Tables Vol C Tables 4.2.6.8 and 6.1.1.4'
Cl Cl 0.1484 0.1585 'International Tables Vol C Tables 4.2.6.8 and 6.1.1.4'

loop_
_geom_angle_atom_site_label_1
_geom_angle_atom_site_label_2
_geom_angle_atom_site_label_3
_geom_angle
_geom_angle_site_symmetry_1
_geom_angle_site_symmetry_3
_geom_angle_publ_flag
C12 Ag1 Br1 157.27(10) . . ?
C12 Ag1 Cl2 110.26(10) . 6_556 ?
Br1 Ag1 Cl2 90.14(3) . 6_556 ?
C12 Ag1 Br1 110.26(10) . 6_556 ?
Br1 Ag1 Br1 90.14(3) . 6_556 ?
Cl2 Ag1 Br1 0.00(4) 6_556 6_556 ?
Ag1 Br1 Ag1 88.31(3) . 6_556 ?
C12 N1 C9 111.7(3) . . ?
C12 N1 C3 124.1(3) . . ?
C9 N1 C3 124.0(3) . . ?
C12 N2 C5 111.5(3) . . ?
C12 N2 C2 124.6(3) . . ?
C5 N2 C2 123.5(3) . . ?
C7 C2 C8 122.8(4) . . ?
C7 C2 N2 119.7(4) . . ?
C8 C2 N2 117.5(3) . . ?
N1 C3 C6 110.4(3) . . ?
N1 C3 H3A 109.6 . . ?
C6 C3 H3A 109.6 . . ?
N1 C3 H3B 109.6 . . ?
C6 C3 H3B 109.6 . . ?
H3A C3 H3B 108.1 . . ?
C9 C5 N2 106.0(3) . . ?
C9 C5 H5 127.0 . . ?
N2 C5 H5 127.0 . . ?
O C6 N3 122.4(4) . . ?
O C6 C3 121.0(3) . . ?
N3 C6 C3 116.7(3) . . ?
C2 C7 C13 117.0(5) . . ?
C2 C7 C18 121.9(4) . . ?
C13 C7 C18 121.0(4) . . ?
C11 C8 C2 117.5(4) . . ?
C11 C8 C15 120.9(4) . . ?
C2 C8 C15 121.6(4) . . ?
C5 C9 N1 106.9(3) . . ?
C5 C9 H9 126.5 . . ?
N1 C9 H9 126.5 . . ?
C8 C11 C14 121.6(5) . . ?
C8 C11 H11 119.2 . . ?
C14 C11 H11 119.2 . . ?
N1 C12 N2 103.9(3) . . ?
N1 C12 Ag1 130.5(3) . . ?
N2 C12 Ag1 123.7(2) . . ?
C14 C13 C7 122.1(4) . . ?
C14 C13 H13 118.9 . . ?
C7 C13 H13 118.9 . . ?
C13 C14 C11 118.9(4) . . ?
C13 C14 C17 121.5(5) . . ?
C11 C14 C17 119.5(5) . . ?
C8 C15 H15A 109.5 . . ?
C8 C15 H15B 109.5 . . ?
H15A C15 H15B 109.5 . . ?
C8 C15 H15C 109.5 . . ?
H15A C15 H15C 109.5 . . ?
H15B C15 H15C 109.5 . . ?
C14 C17 H17A 109.5 . . ?
C14 C17 H17B 109.5 . . ?
H17A C17 H17B 109.5 . . ?
C14 C17 H17C 109.5 . . ?
H17A C17 H17C 109.5 . . ?
H17B C17 H17C 109.5 . . ?
C7 C18 H18A 109.5 . . ?
C7 C18 H18B 109.5 . . ?
H18A C18 H18B 109.5 . . ?
C7 C18 H18C 109.5 . . ?
H18A C18 H18C 109.5 . . ?
H18B C18 H18C 109.5 . . ?
C6 N3 C20 120.4(4) . . ?
C6 N3 C21 122.5(4) . . ?
C20 N3 C21 112.8(5) . . ?
C22 C20 N3 124.5(9) . . ?
C22 C20 H20A 106.2 . . ?
N3 C20 H20A 106.2 . . ?
C22 C20 H20B 106.2 . . ?
N3 C20 H20B 106.2 . . ?
H20A C20 H20B 106.4 . . ?
C25 C21 N3 85.1(9) . . ?
C25 C21 H21A 114.5 . . ?
N3 C21 H21A 114.5 . . ?
C25 C21 H21B 114.5 . . ?
N3 C21 H21B 114.5 . . ?
H21A C21 H21B 111.6 . . ?
C21 C25 H25A 109.5 . . ?
C21 C25 H25B 109.5 . . ?
H25A C25 H25B 109.5 . . ?
C21 C25 H25C 109.5 . . ?
H25A C25 H25C 109.5 . . ?
H25B C25 H25C 109.5 . . ?
C20 C22 H22A 109.5 . . ?
C20 C22 H22B 109.5 . . ?
H22A C22 H22B 109.5 . . ?
C20 C22 H22C 109.5 . . ?
H22A C22 H22C 109.5 . . ?
H22B C22 H22C 109.5 . . ?

loop_
_geom_bond_atom_site_label_1
_geom_bond_atom_site_label_2
_geom_bond_distance
_geom_bond_site_symmetry_2
_geom_bond_publ_flag
Ag1 C12 2.099(3) . ?
Ag1 Br1 2.4099(9) . ?
Ag1 Cl2 2.9071(10) 6_556 ?
Ag1 Br1 2.9071(10) 6_556 ?
O C6 1.208(4) . ?
Br1 Ag1 2.9071(10) 6_556 ?
N1 C12 1.346(4) . ?
N1 C9 1.381(5) . ?
N1 C3 1.448(5) . ?
N2 C12 1.359(5) . ?
N2 C5 1.389(4) . ?
N2 C2 1.438(5) . ?
C2 C7 1.394(5) . ?
C2 C8 1.395(6) . ?
C3 C6 1.536(5) . ?
C3 H3A 0.9900 . ?
C3 H3B 0.9900 . ?
C5 C9 1.346(6) . ?
C5 H5 0.9500 . ?
C6 N3 1.330(6) . ?
C7 C13 1.399(6) . ?
C7 C18 1.501(7) . ?
C8 C11 1.390(6) . ?
C8 C15 1.499(6) . ?
C9 H9 0.9500 . ?
C11 C14 1.393(7) . ?
C11 H11 0.9500 . ?
C13 C14 1.375(8) . ?
C13 H13 0.9500 . ?
C14 C17 1.515(6) . ?
C15 H15A 0.9800 . ?
C15 H15B 0.9800 . ?
C15 H15C 0.9800 . ?
C17 H17A 0.9800 . ?
C17 H17B 0.9800 . ?
C17 H17C 0.9800 . ?
C18 H18A 0.9800 . ?
C18 H18B 0.9800 . ?
C18 H18C 0.9800 . ?
N3 C20 1.502(9) . ?
N3 C21 1.783(16) . ?
C20 C22 1.140(14) . ?
C20 H20A 0.9900 . ?
C20 H20B 0.9900 . ?
C21 C25 1.254(11) . ?
C21 H21A 0.9900 . ?
C21 H21B 0.9900 . ?
C25 H25A 0.9800 . ?
C25 H25B 0.9800 . ?
C25 H25C 0.9800 . ?
C22 H22A 0.9800 . ?
C22 H22B 0.9800 . ?
C22 H22C 0.9800 . ?

loop_
_geom_torsion_atom_site_label_1
_geom_torsion_atom_site_label_2
_geom_torsion_atom_site_label_3
_geom_torsion_atom_site_label_4
_geom_torsion
_geom_torsion_site_symmetry_1
_geom_torsion_site_symmetry_2
_geom_torsion_site_symmetry_3
_geom_torsion_site_symmetry_4
_geom_torsion_publ_flag
C12 Ag1 Br1 Ag1 -142.4(3) . . . 6_556 ?
Cl2 Ag1 Br1 Ag1 12.06(5) 6_556 . . 6_556 ?
Br1 Ag1 Br1 Ag1 12.06(5) 6_556 . . 6_556 ?
C12 N2 C2 C7 85.6(5) . . . . ?
C5 N2 C2 C7 -103.0(4) . . . . ?
C12 N2 C2 C8 -94.9(4) . . . . ?
C5 N2 C2 C8 76.5(5) . . . . ?
C12 N1 C3 C6 92.6(4) . . . . ?
C9 N1 C3 C6 -81.9(4) . . . . ?
C12 N2 C5 C9 0.2(4) . . . . ?
C2 N2 C5 C9 -172.2(4) . . . . ?
N1 C3 C6 O 2.7(5) . . . . ?
N1 C3 C6 N3 -177.7(5) . . . . ?
C8 C2 C7 C13 -2.1(5) . . . . ?
N2 C2 C7 C13 177.4(3) . . . . ?
C8 C2 C7 C18 178.4(4) . . . . ?
N2 C2 C7 C18 -2.1(5) . . . . ?
C7 C2 C8 C11 2.0(6) . . . . ?
N2 C2 C8 C11 -177.5(3) . . . . ?
C7 C2 C8 C15 -178.0(4) . . . . ?
N2 C2 C8 C15 2.6(5) . . . . ?
N2 C5 C9 N1 0.1(4) . . . . ?
C12 N1 C9 C5 -0.3(4) . . . . ?
C3 N1 C9 C5 174.7(3) . . . . ?
C2 C8 C11 C14 0.2(6) . . . . ?
C15 C8 C11 C14 -179.9(4) . . . . ?
C9 N1 C12 N2 0.4(4) . . . . ?
C3 N1 C12 N2 -174.6(3) . . . . ?
C9 N1 C12 Ag1 -163.9(3) . . . . ?
C3 N1 C12 Ag1 21.1(5) . . . . ?
C5 N2 C12 N1 -0.4(4) . . . . ?
C2 N2 C12 N1 171.9(3) . . . . ?
C5 N2 C12 Ag1 165.3(3) . . . . ?
C2 N2 C12 Ag1 -22.4(5) . . . . ?
Br1 Ag1 C12 N1 157.7(2) . . . . ?
Cl2 Ag1 C12 N1 5.1(4) 6_556 . . . ?
Br1 Ag1 C12 N1 5.1(4) 6_556 . . . ?
Br1 Ag1 C12 N2 -4.0(5) . . . . ?
Cl2 Ag1 C12 N2 -156.6(3) 6_556 . . . ?
Br1 Ag1 C12 N2 -156.6(3) 6_556 . . . ?
C2 C7 C13 C14 -0.1(6) . . . . ?
C18 C7 C13 C14 179.4(4) . . . . ?
C7 C13 C14 C11 2.1(6) . . . . ?
C7 C13 C14 C17 -178.6(4) . . . . ?
C8 C11 C14 C13 -2.2(6) . . . . ?
C8 C11 C14 C17 178.5(4) . . . . ?
O C6 N3 C20 -5.3(12) . . . . ?
C3 C6 N3 C20 175.2(9) . . . . ?
O C6 N3 C21 -160.4(6) . . . . ?
C3 C6 N3 C21 20.0(9) . . . . ?
C6 N3 C20 C22 158.0(18) . . . . ?
C21 N3 C20 C22 -45(2) . . . . ?
C6 N3 C21 C25 -98.4(8) . . . . ?
C20 N3 C21 C25 104.7(9) . . . . ?
